data_7218780
loop_
_publ_author_name
'Sabat, Nazarii'
'Kle\<cka, Martin'
'Slav\<et\'insk\'a, Lenka'
'Klepet\'a\<rov\'a, Blanka'
'Hocek, Michal'

_publ_section_title
;
 Direct C--H amination and C--H chloroamination of 7-deazapurines
;
_journal_issue 107
_journal_name_full 'RSC Adv.'
_journal_page_first 62140
_journal_paper_doi 10.1039/C4RA13143F
_journal_volume 4
_journal_year 2014
_chemical_formula_moiety 'C27 H24 N4 O2 S1'
_chemical_formula_sum 'C27 H24 N4 O2 S'
_chemical_formula_weight 468.58
_chemical_name_systematic N-(7-benzyl-4-phenyl-7H-pyrrolo[2,3-d]pyrimidin-6-yl)-N,4-dimethylbenzenesulfonamide
_space_group_IT_number 15
_symmetry_cell_setting monoclinic
_symmetry_Int_Tables_number 15
_symmetry_space_group_name_Hall '-C 2yc'
_symmetry_space_group_name_H-M 'C 1 2/c 1'
_atom_sites_solution_hydrogens difmap
_atom_sites_solution_primary direct
_cell_angle_alpha 90
_cell_angle_beta 104.039(2)
_cell_angle_gamma 90
_cell_formula_units_Z 8
_cell_length_a 20.7725(4)
_cell_length_b 10.3703(3)
_cell_length_c 22.3779(5)
_cell_measurement_reflns_used 0
_cell_measurement_temperature 200
_cell_measurement_theta_max 0
_cell_measurement_theta_min 0
_cell_volume 4676.6(2)
_computing_cell_refinement 'CrysAlis, (Oxford Diffraction, 2002)'
_computing_data_collection 'Xcalibur, (Oxford Diffraction, 2002)'
_computing_data_reduction 'CrysAlis, (Oxford Diffraction, 2002)'
_computing_molecular_graphics 'CAMERON (Watkin et al., 1996)'
_computing_publication_material 'CRYSTALS (Betteridge et al., 2003)'
_computing_structure_refinement 'CRYSTALS (Betteridge et al., 2003)'
_computing_structure_solution 'SIR92 (Altomare et al., 1994)'
_diffrn_ambient_temperature 200
_diffrn_measured_fraction_theta_full 0.996
_diffrn_measured_fraction_theta_max 0.988
_diffrn_measurement_device Area
_diffrn_measurement_device_type 'Oxford Diffraction XCALIBUR'
_diffrn_measurement_method '\f & \w scans'
_diffrn_radiation_monochromator graphite
_diffrn_radiation_probe x-ray
_diffrn_radiation_type 'Cu K\a'
_diffrn_radiation_wavelength 1.54184
_diffrn_reflns_av_R_equivalents 0.055
_diffrn_reflns_limit_h_max 26
_diffrn_reflns_limit_h_min -25
_diffrn_reflns_limit_k_max 11
_diffrn_reflns_limit_k_min -12
_diffrn_reflns_limit_l_max 27
_diffrn_reflns_limit_l_min -27
_diffrn_reflns_number 24824
_diffrn_reflns_theta_full 73.729
_diffrn_reflns_theta_max 76.010
_diffrn_reflns_theta_min 4.073
_diffrn_standards_number 0
_exptl_absorpt_coefficient_mu 1.490
_exptl_absorpt_correction_T_max 1.00
_exptl_absorpt_correction_T_min 1.00
_exptl_absorpt_correction_type analytical
_exptl_absorpt_process_details
; 
 Analytical Absorption (De Meulenaer & Tompa, 1965) 
;
_exptl_crystal_colour colourless
_exptl_crystal_density_diffrn 1.331
_exptl_crystal_density_method 'not measured'
_exptl_crystal_description thick
_exptl_crystal_F_000 1968
_exptl_crystal_size_max 0.37
_exptl_crystal_size_mid 0.18
_exptl_crystal_size_min 0.09
_refine_diff_density_max 0.20
_refine_diff_density_min -0.30
_refine_ls_extinction_method None
_refine_ls_goodness_of_fit_ref 1.1094
_refine_ls_hydrogen_treatment constr
_refine_ls_matrix_type full
_refine_ls_number_parameters 307
_refine_ls_number_reflns 3729
_refine_ls_number_restraints 0
_refine_ls_R_factor_all 0.0606
_refine_ls_R_factor_gt 0.0431
_refine_ls_shift/su_max 0.0005547
_refine_ls_shift/su_mean 0.0000321
_refine_ls_structure_factor_coef F
_refine_ls_weighting_details
;
 Method, part 1, Chebychev polynomial, (Watkin, 1994, Prince, 1982) 
 [weight] = 1.0/[A~0~*T~0~(x)+A~1~*T~1~(x) ... +A~n-1~]*T~n-1~(x)] 
 where A~i~ are the Chebychev coefficients listed below and x= Fcalc/Fmax 
 Method = Robust Weighting (Prince, 1982) 
 W = [weight] * [1-(deltaF/6*sigmaF)^2^]^2^ 
 A~i~ are: 
 6.40 -0.617 4.72 
;
_refine_ls_weighting_scheme calc
_refine_ls_wR_factor_all 0.0555
_refine_ls_wR_factor_gt 0.0449
_refine_ls_wR_factor_ref 0.0449
_reflns_limit_h_max 25
_reflns_limit_h_min -26
_reflns_limit_k_max 12
_reflns_limit_k_min 0
_reflns_limit_l_max 27
_reflns_limit_l_min 0
_reflns_number_gt 3729
_reflns_number_total 4828
_reflns_threshold_expression I>2.0\s(I)
_oxford_diffrn_Wilson_B_factor 3.28
_oxford_diffrn_Wilson_scale 0.33
_oxford_refine_ls_r_factor_ref 0.0431
_oxford_refine_ls_scale 1.724(3)
_oxford_reflns_number_all 4807
_oxford_reflns_threshold_expression_ref I>2.0\s(I)
_cod_data_source_file c4ra13143f2.cif
_cod_data_source_block 1
_cod_original_cell_volume 4676.61(18)
_cod_original_sg_symbol_H-M 'C 2/c'
_cod_original_formula_sum 'C27 H24 N4 O2 S1'
_cod_database_code 7218780

loop_
_symmetry_equiv_pos_as_xyz
x,y,z
-x,-y,-z
x+1/2,y+1/2,z
-x+1/2,-y+1/2,-z
-x,y,-z+1/2
x,-y,z+1/2
-x+1/2,y+1/2,-z+1/2
x+1/2,-y+1/2,z+1/2

loop_
_atom_site_label
_atom_site_type_symbol
_atom_site_fract_x
_atom_site_fract_y
_atom_site_fract_z
_atom_site_U_iso_or_equiv
_atom_site_occupancy
_atom_site_adp_type
_atom_site_refinement_flags_posn
N1 N 0.29499(8) 0.26126(15) 0.42476(7) 0.0414 1.0000 Uani .
C2 C 0.36024(9) 0.28032(18) 0.44839(9) 0.0440 1.0000 Uani .
N3 N 0.39323(7) 0.39110(15) 0.45630(7) 0.0409 1.0000 Uani .
C4 C 0.35414(8) 0.49213(17) 0.43707(8) 0.0349 1.0000 Uani .
C5 C 0.28492(8) 0.48812(17) 0.41081(8) 0.0342 1.0000 Uani .
C6 C 0.25684(8) 0.36491(17) 0.40540(8) 0.0360 1.0000 Uani .
C7 C 0.26342(8) 0.61857(17) 0.39930(8) 0.0361 1.0000 Uani .
C8 C 0.31832(8) 0.69347(17) 0.41784(8) 0.0355 1.0000 Uani .
N9 N 0.37438(7) 0.61781(14) 0.44058(7) 0.0357 1.0000 Uani .
C10 C 0.18517(8) 0.33997(18) 0.37922(8) 0.0368 1.0000 Uani .
C11 C 0.14991(9) 0.40718(18) 0.32830(8) 0.0410 1.0000 Uani .
C12 C 0.08341(9) 0.3812(2) 0.30374(9) 0.0467 1.0000 Uani .
C13 C 0.05120(10) 0.2897(2) 0.33094(10) 0.0510 1.0000 Uani .
C14 C 0.08621(10) 0.2217(2) 0.38164(11) 0.0527 1.0000 Uani .
C15 C 0.15310(9) 0.24502(19) 0.40502(9) 0.0458 1.0000 Uani .
N16 N 0.32688(7) 0.82870(14) 0.41830(7) 0.0368 1.0000 Uani .
S17 S 0.33966(2) 0.89407(4) 0.35485(2) 0.0390 1.0000 Uani .
C18 C 0.26075(9) 0.91676(17) 0.30498(8) 0.0371 1.0000 Uani .
C19 C 0.22683(9) 1.03097(17) 0.30816(9) 0.0405 1.0000 Uani .
C20 C 0.16451(9) 1.04761(18) 0.26942(9) 0.0432 1.0000 Uani .
C21 C 0.13497(9) 0.95248(19) 0.22776(8) 0.0426 1.0000 Uani .
C22 C 0.16956(10) 0.8384(2) 0.22589(9) 0.0466 1.0000 Uani .
C23 C 0.23248(10) 0.81969(18) 0.26437(9) 0.0436 1.0000 Uani .
C24 C 0.29240(11) 0.9052(2) 0.45627(10) 0.0510 1.0000 Uani .
O25 O 0.36822(7) 1.01766(13) 0.37169(7) 0.0524 1.0000 Uani .
O26 O 0.37520(7) 0.79908(14) 0.32935(7) 0.0493 1.0000 Uani .
C27 C 0.06702(10) 0.9735(2) 0.18702(10) 0.0572 1.0000 Uani .
C28 C 0.43945(8) 0.66555(18) 0.47339(9) 0.0400 1.0000 Uani .
C29 C 0.43933(8) 0.71212(17) 0.53727(9) 0.0392 1.0000 Uani .
C30 C 0.47418(11) 0.8213(2) 0.56159(12) 0.0590 1.0000 Uani .
C31 C 0.47491(13) 0.8621(3) 0.62083(14) 0.0777 1.0000 Uani .
C32 C 0.43995(12) 0.7959(3) 0.65567(12) 0.0664 1.0000 Uani .
C33 C 0.40494(11) 0.6874(2) 0.63228(10) 0.0558 1.0000 Uani .
C34 C 0.40488(10) 0.6457(2) 0.57340(9) 0.0471 1.0000 Uani .
H281 H 0.4516 0.7368 0.4477 0.0482 1.0000 Uiso R
H282 H 0.4709 0.5919 0.4776 0.0486 1.0000 Uiso R
H341 H 0.3809 0.5682 0.5568 0.0571 1.0000 Uiso R
H331 H 0.3794 0.6401 0.6567 0.0691 1.0000 Uiso R
H321 H 0.4408 0.8252 0.6971 0.0808 1.0000 Uiso R
H311 H 0.4998 0.9374 0.6370 0.0945 1.0000 Uiso R
H301 H 0.4976 0.8688 0.5366 0.0721 1.0000 Uiso R
H21 H 0.3869 0.2025 0.4615 0.0537 1.0000 Uiso R
H71 H 0.2189 0.6495 0.3819 0.0444 1.0000 Uiso R
H111 H 0.1725 0.4723 0.3091 0.0495 1.0000 Uiso R
H121 H 0.0587 0.4282 0.2676 0.0577 1.0000 Uiso R
H131 H 0.0040 0.2763 0.3148 0.0631 1.0000 Uiso R
H141 H 0.0637 0.1571 0.4011 0.0646 1.0000 Uiso R
H151 H 0.1789 0.1948 0.4400 0.0565 1.0000 Uiso R
H242 H 0.3085 0.8787 0.4992 0.0784 1.0000 Uiso R
H241 H 0.3010 0.9955 0.4504 0.0785 1.0000 Uiso R
H243 H 0.2449 0.8894 0.4414 0.0788 1.0000 Uiso R
H231 H 0.2569 0.7396 0.2630 0.0541 1.0000 Uiso R
H221 H 0.1491 0.7708 0.1978 0.0566 1.0000 Uiso R
H201 H 0.1408 1.1280 0.2710 0.0536 1.0000 Uiso R
H191 H 0.2474 1.0971 0.3366 0.0506 1.0000 Uiso R
H271 H 0.0656 1.0535 0.1634 0.0872 1.0000 Uiso R
H273 H 0.0557 0.8989 0.1589 0.0870 1.0000 Uiso R
H272 H 0.0344 0.9802 0.2122 0.0863 1.0000 Uiso R

loop_
_atom_site_aniso_label
_atom_site_aniso_U_11
_atom_site_aniso_U_22
_atom_site_aniso_U_33
_atom_site_aniso_U_23
_atom_site_aniso_U_13
_atom_site_aniso_U_12
N1 0.0379(8) 0.0346(8) 0.0495(9) -0.0003(7) 0.0063(6) 0.0016(6)
C2 0.0387(9) 0.0366(10) 0.0536(11) 0.0025(8) 0.0052(8) 0.0045(8)
N3 0.0332(7) 0.0364(8) 0.0505(8) 0.0033(7) 0.0050(6) 0.0050(6)
C4 0.0314(8) 0.0340(9) 0.0388(9) -0.0003(7) 0.0075(6) 0.0010(7)
C5 0.0290(8) 0.0368(9) 0.0360(8) -0.0006(7) 0.0064(6) 0.0015(7)
C6 0.0334(8) 0.0384(10) 0.0356(8) -0.0012(7) 0.0075(7) 0.0001(7)
C7 0.0314(8) 0.0364(9) 0.0393(9) 0.0022(7) 0.0059(7) 0.0034(7)
C8 0.0328(8) 0.0346(9) 0.0393(9) 0.0015(7) 0.0088(7) 0.0027(7)
N9 0.0286(7) 0.0332(8) 0.0433(8) 0.0019(6) 0.0048(6) -0.0006(6)
C10 0.0337(8) 0.0369(9) 0.0387(9) -0.0046(7) 0.0067(7) -0.0006(7)
C11 0.0391(9) 0.0379(10) 0.0442(9) -0.0002(8) 0.0066(7) -0.0020(8)
C12 0.0369(9) 0.0453(11) 0.0528(11) -0.0026(9) 0.0011(8) 0.0013(8)
C13 0.0335(9) 0.0521(12) 0.0653(13) -0.0042(10) 0.0075(8) -0.0043(9)
C14 0.0431(11) 0.0512(12) 0.0659(13) 0.0039(10) 0.0177(9) -0.0078(9)
C15 0.0414(10) 0.0459(11) 0.0495(11) 0.0048(9) 0.0100(8) -0.0018(8)
N16 0.0379(7) 0.0301(8) 0.0429(8) -0.0006(6) 0.0106(6) 0.0010(6)
S17 0.0352(2) 0.0343(2) 0.0492(2) 0.00261(18) 0.01345(17) -0.00123(17)
C18 0.0391(9) 0.0328(9) 0.0413(9) 0.0022(7) 0.0135(7) 0.0001(7)
C19 0.0455(10) 0.0292(9) 0.0472(10) 0.0023(7) 0.0117(8) -0.0015(7)
C20 0.0453(10) 0.0338(9) 0.0514(10) 0.0057(8) 0.0135(8) 0.0042(8)
C21 0.0426(10) 0.0471(11) 0.0402(9) 0.0058(8) 0.0142(8) -0.0004(8)
C22 0.0510(11) 0.0446(11) 0.0442(10) -0.0056(8) 0.0113(8) -0.0036(9)
C23 0.0500(10) 0.0366(10) 0.0461(10) -0.0050(8) 0.0152(8) 0.0029(8)
C24 0.0605(12) 0.0418(11) 0.0556(11) -0.0054(9) 0.0235(10) 0.0058(9)
O25 0.0426(7) 0.0378(7) 0.0757(10) 0.0027(7) 0.0121(7) -0.0104(6)
O26 0.0446(7) 0.0497(8) 0.0586(8) 0.0030(6) 0.0221(6) 0.0092(6)
C27 0.0458(11) 0.0696(15) 0.0542(12) 0.0015(11) 0.0082(9) 0.0002(10)
C28 0.0276(8) 0.0388(10) 0.0528(10) 0.0036(8) 0.0083(7) -0.0019(7)
C29 0.0263(8) 0.0347(9) 0.0531(10) -0.0007(8) 0.0029(7) 0.0015(7)
C30 0.0482(12) 0.0455(12) 0.0886(16) -0.0161(11) 0.0269(11) -0.0130(9)
C31 0.0671(15) 0.0679(17) 0.103(2) -0.0434(16) 0.0301(15) -0.0210(13)
C32 0.0589(14) 0.0717(16) 0.0678(15) -0.0232(12) 0.0136(11) 0.0040(12)
C33 0.0563(12) 0.0575(13) 0.0529(12) 0.0019(10) 0.0121(10) 0.0031(10)
C34 0.0456(10) 0.0435(10) 0.0489(11) 0.0025(8) 0.0053(8) -0.0057(8)

loop_
_atom_type_symbol
_atom_type_scat_dispersion_real
_atom_type_scat_dispersion_imag
_atom_type_scat_Cromer_Mann_a1
_atom_type_scat_Cromer_Mann_b1
_atom_type_scat_Cromer_Mann_a2
_atom_type_scat_Cromer_Mann_b2
_atom_type_scat_Cromer_Mann_a3
_atom_type_scat_Cromer_Mann_b3
_atom_type_scat_Cromer_Mann_a4
_atom_type_scat_Cromer_Mann_b4
_atom_type_scat_Cromer_Mann_c
_atom_type_scat_source
C 0.0181 0.0091 2.3100 20.8439 1.0200 10.2075 1.5886 0.5687 0.8650 51.6512 0.2156 'International Tables Vol C 4.2.6.8 and 6.1.1.4'
H 0.0000 0.0000 0.4930 10.5109 0.3229 26.1257 0.1402 3.1424 0.0408 57.7998 0.0030 'International Tables Vol C 4.2.6.8 and 6.1.1.4'
N 0.0311 0.0180 12.2126 0.0057 3.1322 9.8933 2.0125 28.9975 1.1663 0.5826 -11.5290 'International Tables Vol C 4.2.6.8 and 6.1.1.4'
O 0.0492 0.0322 3.0485 13.2771 2.2868 5.7011 1.5463 0.3239 0.8670 32.9089 0.2508 'International Tables Vol C 4.2.6.8 and 6.1.1.4'
S 0.3331 0.5567 6.9053 1.4679 5.2034 22.2151 1.4379 0.2536 1.5863 56.1720 0.8669 'International Tables Vol C 4.2.6.8 and 6.1.1.4'

loop_
_geom_angle_atom_site_label_1
_geom_angle_atom_site_label_2
_geom_angle_atom_site_label_3
_geom_angle
_geom_angle_publ_flag
C2 N1 C6 117.95(16) yes
N1 C2 N3 128.19(17) yes
N1 C2 H21 116.0 no
N3 C2 H21 115.8 no
C2 N3 C4 112.54(15) yes
N3 C4 C5 126.11(16) yes
N3 C4 N9 125.26(15) yes
C5 C4 N9 108.62(15) yes
C4 C5 C6 115.04(15) yes
C4 C5 C7 106.78(15) yes
C6 C5 C7 138.12(15) yes
C5 C6 N1 120.16(15) yes
C5 C6 C10 123.44(16) yes
N1 C6 C10 116.40(16) yes
C5 C7 C8 106.48(15) yes
C5 C7 H71 127.9 no
C8 C7 H71 125.7 no
C7 C8 N9 110.77(15) yes
C7 C8 N16 131.61(16) yes
N9 C8 N16 117.61(15) yes
C8 N9 C4 107.34(14) yes
C8 N9 C28 125.62(15) yes
C4 N9 C28 125.96(14) yes
C6 C10 C11 121.13(16) yes
C6 C10 C15 119.68(16) yes
C11 C10 C15 119.16(16) yes
C10 C11 C12 120.46(18) yes
C10 C11 H111 119.6 no
C12 C11 H111 119.9 no
C11 C12 C13 120.09(19) yes
C11 C12 H121 120.3 no
C13 C12 H121 119.6 no
C12 C13 C14 119.76(18) yes
C12 C13 H131 119.2 no
C14 C13 H131 121.0 no
C13 C14 C15 120.09(19) yes
C13 C14 H141 120.1 no
C15 C14 H141 119.8 no
C10 C15 C14 120.38(19) yes
C10 C15 H151 118.8 no
C14 C15 H151 120.8 no
C8 N16 S17 116.56(12) yes
C8 N16 C24 117.50(15) yes
S17 N16 C24 118.55(13) yes
N16 S17 C18 106.29(8) yes
N16 S17 O25 106.58(8) yes
C18 S17 O25 108.14(9) yes
N16 S17 O26 105.45(8) yes
C18 S17 O26 109.29(9) yes
O25 S17 O26 120.22(9) yes
S17 C18 C19 119.17(14) yes
S17 C18 C23 119.95(14) yes
C19 C18 C23 120.86(17) yes
C18 C19 C20 118.92(17) yes
C18 C19 H191 119.5 no
C20 C19 H191 121.6 no
C19 C20 C21 121.63(18) yes
C19 C20 H201 119.3 no
C21 C20 H201 119.1 no
C20 C21 C22 118.41(17) yes
C20 C21 C27 120.05(18) yes
C22 C21 C27 121.54(19) yes
C21 C22 C23 120.96(18) yes
C21 C22 H221 119.1 no
C23 C22 H221 119.9 no
C22 C23 C18 119.22(17) yes
C22 C23 H231 121.0 no
C18 C23 H231 119.8 no
N16 C24 H242 108.6 no
N16 C24 H241 108.2 no
H242 C24 H241 112.1 no
N16 C24 H243 107.8 no
H242 C24 H243 111.4 no
H241 C24 H243 108.6 no
C21 C27 H271 110.6 no
C21 C27 H273 108.5 no
H271 C27 H273 110.3 no
C21 C27 H272 109.9 no
H271 C27 H272 108.4 no
H273 C27 H272 109.2 no
N9 C28 C29 111.77(14) yes
N9 C28 H281 107.0 no
C29 C28 H281 111.4 no
N9 C28 H282 107.1 no
C29 C28 H282 108.0 no
H281 C28 H282 111.6 no
C28 C29 C30 120.92(18) yes
C28 C29 C34 120.88(16) yes
C30 C29 C34 118.19(19) yes
C29 C30 C31 120.6(2) yes
C29 C30 H301 118.8 no
C31 C30 H301 120.6 no
C30 C31 C32 120.4(2) yes
C30 C31 H311 119.2 no
C32 C31 H311 120.4 no
C31 C32 C33 119.9(2) yes
C31 C32 H321 119.7 no
C33 C32 H321 120.4 no
C32 C33 C34 119.7(2) yes
C32 C33 H331 120.3 no
C34 C33 H331 119.9 no
C33 C34 C29 121.22(19) yes
C33 C34 H341 120.2 no
C29 C34 H341 118.6 no

loop_
_geom_bond_atom_site_label_1
_geom_bond_atom_site_label_2
_geom_bond_distance
_geom_bond_publ_flag
N1 C2 1.345(2) yes
N1 C6 1.343(2) yes
C2 N3 1.327(2) yes
C2 H21 0.983 no
N3 C4 1.331(2) yes
C4 C5 1.416(2) yes
C4 N9 1.366(2) yes
C5 C6 1.398(2) yes
C5 C7 1.428(2) yes
C6 C10 1.484(2) yes
C7 C8 1.359(2) yes
C7 H71 0.967 no
C8 N9 1.394(2) yes
C8 N16 1.413(2) yes
N9 C28 1.459(2) yes
C10 C11 1.384(3) yes
C10 C15 1.390(3) yes
C11 C12 1.384(3) yes
C11 H111 0.978 no
C12 C13 1.384(3) yes
C12 H121 0.977 no
C13 C14 1.384(3) yes
C13 H131 0.970 no
C14 C15 1.382(3) yes
C14 H141 0.977 no
C15 H151 0.984 no
N16 S17 1.6519(15) yes
N16 C24 1.469(2) yes
S17 C18 1.7608(18) yes
S17 O25 1.4241(14) yes
S17 O26 1.4301(14) yes
C18 C19 1.389(2) yes
C18 C23 1.388(3) yes
C19 C20 1.383(3) yes
C19 H191 0.963 no
C20 C21 1.393(3) yes
C20 H201 0.973 no
C21 C22 1.390(3) yes
C21 C27 1.499(3) yes
C22 C23 1.393(3) yes
C22 H221 0.969 no
C23 H231 0.977 no
C24 H242 0.977 no
C24 H241 0.968 no
C24 H243 0.975 no
C27 H271 0.980 no
C27 H273 0.989 no
C27 H272 0.983 no
C28 C29 1.509(3) yes
C28 H281 1.005 no
C28 H282 0.995 no
C29 C30 1.382(3) yes
C29 C34 1.386(3) yes
C30 C31 1.388(4) yes
C30 H301 0.962 no
C31 C32 1.372(4) yes
C31 H311 0.958 no
C32 C33 1.373(3) yes
C32 H321 0.972 no
C33 C34 1.386(3) yes
C33 H331 0.980 no
C34 H341 0.971 no
